data_1561151
loop_
_publ_author_name
'Shi, Jingwen'
'Lan, Wenlong'
'Ren, Yanjie'
'Liu, Qingyun'
'Liu, Hui'
'Dong, Yunhui'
'Zhang, Daopeng'

_publ_section_title
;
 A serials of sandwich-like trinuclear and one-dimensional chain
 cyanide-bridged iron(III)-copper(II) complexes: Syntheses, crystal
 structures and magnetic properties
;
_journal_name_full 'Journal of Solid State Chemistry'
_journal_page_first 59
_journal_page_last 66
_journal_paper_doi 10.1016/j.jssc.2018.01.017
_journal_volume 260
_journal_year 2018
_chemical_formula_moiety 'C50 H46 Cl2 Cu Fe2 N16 O4, 4(H2 O)'
_chemical_formula_sum 'C50 H54 Cl2 Cu Fe2 N16 O8'
_chemical_formula_weight 1253.23
_space_group_IT_number 14
_space_group_name_Hall '-P 2ybc'
_space_group_name_H-M_alt 'P 1 21/c 1'
_symmetry_cell_setting monoclinic
_symmetry_space_group_name_H-M 'P 1 21/c 1'
_atom_sites_solution_hydrogens geom
_atom_sites_solution_primary direct
_atom_sites_solution_secondary difmap
_cell_angle_alpha 90.00
_cell_angle_beta 91.500(5)
_cell_angle_gamma 90.00
_cell_formula_units_Z 2
_cell_length_a 15.732(5)
_cell_length_b 13.543(4)
_cell_length_c 12.960(4)
_cell_measurement_reflns_used 2081
_cell_measurement_temperature 293(2)
_cell_measurement_theta_max 26.124
_cell_measurement_theta_min 2.673
_cell_volume 2760.3(15)
_computing_cell_refinement 'SAINT-Plus (Bruker, 2001)'
_computing_data_collection 'APEX2 (Bruker, 2004)'
_computing_data_reduction SAINT-Plus
_computing_molecular_graphics 'SHELXTL (Sheldrick, 2008)'
_computing_publication_material SHELXTL
_computing_structure_refinement 'SHELXL-97 (Sheldrick, 2008)'
_computing_structure_solution 'SHELXS-97 (Sheldrick, 2008)'
_diffrn_ambient_temperature 293(2)
_diffrn_measured_fraction_theta_full 0.989
_diffrn_measured_fraction_theta_max 0.989
_diffrn_measurement_device_type 'Bruker APEX II CCD area-detector'
_diffrn_measurement_method '\f and \w scans'
_diffrn_radiation_monochromator graphite
_diffrn_radiation_source 'fine-focus sealed tube'
_diffrn_radiation_type MoK\a
_diffrn_radiation_wavelength 0.71073
_diffrn_reflns_av_R_equivalents 0.0542
_diffrn_reflns_av_sigmaI/netI 0.0697
_diffrn_reflns_limit_h_max 18
_diffrn_reflns_limit_h_min -18
_diffrn_reflns_limit_k_max 16
_diffrn_reflns_limit_k_min -8
_diffrn_reflns_limit_l_max 14
_diffrn_reflns_limit_l_min -15
_diffrn_reflns_number 12969
_diffrn_reflns_theta_full 25.01
_diffrn_reflns_theta_max 25.01
_diffrn_reflns_theta_min 1.98
_exptl_absorpt_coefficient_mu 1.065
_exptl_absorpt_correction_T_max 0.8828
_exptl_absorpt_correction_T_min 0.8314
_exptl_absorpt_correction_type multi-scan
_exptl_absorpt_process_details sadabs
_exptl_crystal_colour red
_exptl_crystal_density_diffrn 1.508
_exptl_crystal_density_meas 0
_exptl_crystal_density_method 'not measured'
_exptl_crystal_description block
_exptl_crystal_F_000 1290
_exptl_crystal_size_max 0.18
_exptl_crystal_size_mid 0.13
_exptl_crystal_size_min 0.12
_refine_diff_density_max 0.859
_refine_diff_density_min -0.407
_refine_diff_density_rms 0.084
_refine_ls_extinction_method none
_refine_ls_goodness_of_fit_ref 1.012
_refine_ls_hydrogen_treatment none
_refine_ls_matrix_type full
_refine_ls_number_parameters 370
_refine_ls_number_reflns 4815
_refine_ls_number_restraints 0
_refine_ls_restrained_S_all 1.012
_refine_ls_R_factor_all 0.1071
_refine_ls_R_factor_gt 0.0641
_refine_ls_shift/su_max 0.001
_refine_ls_shift/su_mean 0.000
_refine_ls_structure_factor_coef Fsqd
_refine_ls_weighting_details 'calc w=1/[\s^2^(Fo^2^)+(0.0809P)^2^+5.2847P] where P=(Fo^2^+2Fc^2^)/3'
_refine_ls_weighting_scheme calc
_refine_ls_wR_factor_gt 0.1564
_refine_ls_wR_factor_ref 0.1801
_reflns_number_gt 3044
_reflns_number_total 4815
_reflns_threshold_expression >2sigma(I)
_cod_data_source_file JSSC-2019-260-59.cif
_cod_data_source_block 4
_cod_original_cell_volume 2760.2(14)
_cod_original_sg_symbol_H-M P2(1)/c
_cod_database_code 1561151

loop_
_symmetry_equiv_pos_as_xyz
'x, y, z'
'-x, y+1/2, -z+1/2'
'-x, -y, -z'
'x, -y-1/2, z-1/2'

loop_
_atom_site_label
_atom_site_type_symbol
_atom_site_fract_x
_atom_site_fract_y
_atom_site_fract_z
_atom_site_U_iso_or_equiv
_atom_site_adp_type
_atom_site_occupancy
_atom_site_symmetry_multiplicity
_atom_site_calc_flag
_atom_site_refinement_flags
_atom_site_disorder_assembly
_atom_site_disorder_group
Cu1 Cu 1.0000 0.0000 1.0000 0.0394(3) Uani 1 2 d S . .
Fe1 Fe 0.68017(5) 0.05002(6) 0.88711(6) 0.0399(3) Uani 1 1 d . . .
Cl1 Cl 0.88207(19) 0.0226(2) 0.43216(18) 0.0805(8) Uani 0.80 1 d P . .
Cl1' Cl 0.8522(8) 0.1688(9) 0.4374(9) 0.093(3) Uani 0.20 1 d P . .
O1 O 0.7786(4) -0.1801(4) 0.7383(4) 0.0870(17) Uani 1 1 d . . .
O2 O 0.7036(4) 0.3285(4) 0.7879(4) 0.0823(16) Uani 1 1 d . . .
O3 O 0.6726(3) 0.5278(4) 0.7986(5) 0.0881(18) Uani 1 1 d . . .
H3B H 0.6706 0.4674 0.7928 0.106 Uiso 1 1 d R . .
H3A H 0.6354 0.5567 0.7650 0.106 Uiso 1 1 d R . .
O4 O 0.1929(4) 0.1194(4) 0.7988(5) 0.105(2) Uani 1 1 d . . .
H4B H 0.1668 0.1489 0.7525 0.126 Uiso 1 1 d R . .
H4A H 0.2276 0.1547 0.8300 0.126 Uiso 1 1 d R . .
N1 N 0.8523(3) 0.0697(4) 1.0109(4) 0.0498(13) Uani 1 1 d . . .
N2 N 0.5030(4) 0.0275(5) 0.7763(5) 0.0695(17) Uani 1 1 d . . .
N3 N 0.7345(3) -0.0244(4) 0.7838(4) 0.0469(13) Uani 1 1 d . . .
N4 N 0.7096(3) 0.1581(4) 0.8030(4) 0.0466(12) Uani 1 1 d . . .
N5 N 0.6651(3) -0.0842(4) 0.9499(4) 0.0454(12) Uani 1 1 d . . .
N6 N 0.6303(3) 0.1584(4) 0.9726(4) 0.0473(12) Uani 1 1 d . . .
N7 N 1.0294(3) 0.0899(4) 0.8820(3) 0.0423(11) Uani 1 1 d . . .
H7 H 1.0860 0.0821 0.8714 0.051 Uiso 1 1 d R . .
N8 N 1.0456(3) 0.0944(4) 1.1106(3) 0.0444(12) Uani 1 1 d . . .
H8 H 1.1028 0.0840 1.1155 0.053 Uiso 1 1 d R . .
C1 C 0.7865(4) 0.0617(4) 0.9698(4) 0.0396(14) Uani 1 1 d . . .
C2 C 0.5677(4) 0.0345(5) 0.8190(5) 0.0495(15) Uani 1 1 d . . .
C3 C 0.7645(4) 0.0328(5) 0.7014(4) 0.0487(16) Uani 1 1 d . . .
C4 C 0.7533(4) 0.1340(5) 0.7142(5) 0.0457(15) Uani 1 1 d . . .
C5 C 0.7834(4) 0.2001(6) 0.6402(5) 0.0600(18) Uani 1 1 d . . .
H5 H 0.7763 0.2676 0.6498 0.072 Uiso 1 1 calc R . .
C6 C 0.8228(5) 0.1671(6) 0.5548(6) 0.067(2) Uani 1 1 d . . .
H6 H 0.8438 0.2111 0.5066 0.080 Uiso 0.20 1 d PR A 2
C7 C 0.8304(4) 0.0680(6) 0.5421(5) 0.0627(19) Uani 1 1 d . . .
H7A H 0.8539 0.0466 0.4809 0.075 Uiso 0.80 1 d PR B 1
C8 C 0.8054(4) -0.0048(6) 0.6131(5) 0.0615(19) Uani 1 1 d . . .
H8A H 0.800(5) -0.077(6) 0.613(5) 0.074 Uiso 1 1 d . . .
C9 C 0.6879(4) 0.2512(5) 0.8322(5) 0.0544(16) Uani 1 1 d . . .
C10 C 0.6385(4) 0.2490(5) 0.9292(5) 0.0506(16) Uani 1 1 d . . .
C11 C 0.6073(5) 0.3341(5) 0.9739(6) 0.066(2) Uani 1 1 d . . .
H11 H 0.6149 0.3952 0.9427 0.079 Uiso 1 1 calc R . .
C12 C 0.5654(5) 0.3272(6) 1.0639(6) 0.074(2) Uani 1 1 d . . .
H12 H 0.5436 0.3834 1.0948 0.089 Uiso 1 1 calc R . .
C13 C 0.5557(5) 0.2371(7) 1.1084(6) 0.071(2) Uani 1 1 d . . .
H13 H 0.5264 0.2312 1.1696 0.086 Uiso 1 1 calc R . .
C14 C 0.5896(4) 0.1535(5) 1.0621(5) 0.0586(18) Uani 1 1 d . . .
H14 H 0.5838 0.0925 1.0942 0.070 Uiso 1 1 calc R . .
C15 C 0.7412(4) -0.1212(5) 0.7948(5) 0.0567(17) Uani 1 1 d . . .
C16 C 0.6972(4) -0.1558(5) 0.8914(5) 0.0518(16) Uani 1 1 d . . .
C17 C 0.6953(5) -0.2551(5) 0.9193(6) 0.069(2) Uani 1 1 d . . .
H17 H 0.7195 -0.3031 0.8780 0.083 Uiso 1 1 calc R . .
C18 C 0.6569(5) -0.2802(6) 1.0090(7) 0.075(2) Uani 1 1 d . . .
H18 H 0.6541 -0.3460 1.0294 0.091 Uiso 1 1 calc R . .
C19 C 0.6225(5) -0.2074(6) 1.0689(6) 0.075(2) Uani 1 1 d . . .
H19 H 0.5965 -0.2231 1.1303 0.091 Uiso 1 1 calc R . .
C20 C 0.6273(5) -0.1101(5) 1.0360(5) 0.0593(18) Uani 1 1 d . . .
H20 H 0.6030 -0.0612 1.0761 0.071 Uiso 1 1 calc R . .
C21 C 0.9848(4) 0.0526(5) 0.7889(4) 0.0499(16) Uani 1 1 d . . .
H21A H 1.0115 0.0777 0.7275 0.060 Uiso 1 1 calc R . .
H21B H 0.9259 0.0741 0.7877 0.060 Uiso 1 1 calc R . .
C22 C 1.0157(5) 0.1968(5) 0.8983(5) 0.0592(18) Uani 1 1 d . . .
H22A H 0.9556 0.2090 0.9069 0.071 Uiso 1 1 calc R . .
H22B H 1.0333 0.2327 0.8378 0.071 Uiso 1 1 calc R . .
C23 C 1.0644(5) 0.2347(5) 0.9915(5) 0.066(2) Uani 1 1 d . . .
H23A H 1.1235 0.2154 0.9857 0.079 Uiso 1 1 calc R . .
H23B H 1.0624 0.3063 0.9906 0.079 Uiso 1 1 calc R . .
C24 C 1.0337(5) 0.1998(5) 1.0934(5) 0.0578(17) Uani 1 1 d . . .
H24A H 1.0636 0.2358 1.1479 0.069 Uiso 1 1 calc R . .
H24B H 0.9736 0.2152 1.0978 0.069 Uiso 1 1 calc R . .
C25 C 1.0106(4) 0.0585(5) 1.2086(4) 0.0510(16) Uani 1 1 d . . .
H25A H 0.9519 0.0797 1.2138 0.061 Uiso 1 1 calc R . .
H25B H 1.0429 0.0858 1.2666 0.061 Uiso 1 1 calc R . .

loop_
_atom_site_aniso_label
_atom_site_aniso_U_11
_atom_site_aniso_U_22
_atom_site_aniso_U_33
_atom_site_aniso_U_23
_atom_site_aniso_U_13
_atom_site_aniso_U_12
Cu1 0.0469(6) 0.0369(6) 0.0345(5) 0.0004(4) 0.0023(4) -0.0054(5)
Fe1 0.0369(5) 0.0431(5) 0.0398(5) -0.0002(4) 0.0034(3) -0.0002(4)
Cl1 0.102(2) 0.0852(18) 0.0563(14) -0.0020(12) 0.0407(13) 0.0130(14)
Cl1' 0.092(8) 0.100(9) 0.088(7) 0.024(6) 0.021(6) -0.008(6)
O1 0.116(5) 0.049(3) 0.098(4) -0.019(3) 0.035(4) 0.002(3)
O2 0.111(5) 0.045(3) 0.092(4) 0.016(3) 0.026(3) 0.000(3)
O3 0.064(3) 0.057(3) 0.143(5) 0.009(3) -0.014(3) -0.013(3)
O4 0.087(4) 0.066(4) 0.166(6) 0.014(4) 0.050(4) -0.011(3)
N1 0.039(3) 0.047(3) 0.064(3) 0.003(2) -0.004(3) 0.003(2)
N2 0.046(4) 0.100(5) 0.063(4) 0.010(3) 0.000(3) -0.009(3)
N3 0.039(3) 0.051(3) 0.051(3) -0.008(2) 0.001(2) -0.002(2)
N4 0.043(3) 0.053(3) 0.044(3) 0.006(2) 0.000(2) -0.003(2)
N5 0.052(3) 0.044(3) 0.040(3) 0.001(2) 0.000(2) -0.004(2)
N6 0.038(3) 0.058(3) 0.046(3) -0.003(2) -0.001(2) -0.002(2)
N7 0.038(3) 0.049(3) 0.040(3) 0.008(2) 0.003(2) 0.002(2)
N8 0.040(3) 0.044(3) 0.049(3) -0.004(2) -0.003(2) 0.005(2)
C1 0.045(4) 0.037(3) 0.037(3) 0.001(2) 0.013(3) 0.007(3)
C2 0.042(4) 0.054(4) 0.053(4) 0.004(3) 0.007(3) -0.008(3)
C3 0.029(3) 0.081(5) 0.036(3) 0.000(3) 0.002(2) -0.003(3)
C4 0.033(3) 0.056(4) 0.048(4) 0.004(3) 0.003(3) 0.008(3)
C5 0.051(4) 0.075(5) 0.055(4) 0.015(4) 0.012(3) -0.001(4)
C6 0.059(5) 0.077(6) 0.066(5) 0.008(4) 0.009(4) -0.004(4)
C7 0.053(4) 0.089(6) 0.047(4) 0.003(4) 0.017(3) -0.005(4)
C8 0.040(4) 0.082(5) 0.062(4) -0.012(4) -0.001(3) 0.006(4)
C9 0.056(4) 0.043(4) 0.064(4) 0.005(3) 0.000(3) 0.000(3)
C10 0.053(4) 0.044(4) 0.055(4) 0.001(3) -0.001(3) 0.003(3)
C11 0.069(5) 0.052(4) 0.077(5) -0.011(4) -0.002(4) 0.008(4)
C12 0.075(6) 0.071(6) 0.077(5) -0.026(4) 0.000(4) 0.025(4)
C13 0.055(5) 0.099(7) 0.060(5) -0.023(4) 0.008(4) 0.011(4)
C14 0.063(5) 0.065(5) 0.048(4) -0.003(3) 0.003(3) 0.013(4)
C15 0.060(4) 0.050(4) 0.060(4) -0.015(3) 0.005(3) -0.004(3)
C16 0.046(4) 0.046(4) 0.063(4) -0.005(3) -0.009(3) -0.004(3)
C17 0.070(5) 0.044(4) 0.093(6) 0.005(4) 0.001(4) -0.007(4)
C18 0.074(6) 0.048(5) 0.103(6) 0.016(5) -0.022(5) -0.008(4)
C19 0.077(6) 0.078(6) 0.072(5) 0.024(5) -0.004(4) -0.019(5)
C20 0.069(5) 0.055(4) 0.054(4) 0.006(3) 0.010(3) 0.006(4)
C21 0.061(4) 0.059(4) 0.030(3) 0.006(3) 0.003(3) 0.002(3)
C22 0.076(5) 0.042(4) 0.060(4) 0.010(3) 0.012(4) -0.004(3)
C23 0.083(5) 0.041(4) 0.076(5) -0.003(3) 0.011(4) -0.020(4)
C24 0.067(5) 0.051(4) 0.056(4) -0.008(3) 0.003(3) -0.008(3)
C25 0.056(4) 0.066(4) 0.031(3) -0.005(3) 0.001(3) 0.006(3)

loop_
_atom_type_symbol
_atom_type_description
_atom_type_scat_dispersion_real
_atom_type_scat_dispersion_imag
_atom_type_scat_source
C C 0.0033 0.0016 'International Tables Vol C Tables 4.2.6.8 and 6.1.1.4'
H H 0.0000 0.0000 'International Tables Vol C Tables 4.2.6.8 and 6.1.1.4'
N N 0.0061 0.0033 'International Tables Vol C Tables 4.2.6.8 and 6.1.1.4'
O O 0.0106 0.0060 'International Tables Vol C Tables 4.2.6.8 and 6.1.1.4'
Cl Cl 0.1484 0.1585 'International Tables Vol C Tables 4.2.6.8 and 6.1.1.4'
Fe Fe 0.3463 0.8444 'International Tables Vol C Tables 4.2.6.8 and 6.1.1.4'
Cu Cu 0.3201 1.2651 'International Tables Vol C Tables 4.2.6.8 and 6.1.1.4'

loop_
_geom_angle_atom_site_label_1
_geom_angle_atom_site_label_2
_geom_angle_atom_site_label_3
_geom_angle
_geom_angle_site_symmetry_1
_geom_angle_site_symmetry_3
N7 Cu1 N7 180.000(1) . 3_757
N7 Cu1 N8 94.07(19) . .
N7 Cu1 N8 85.93(19) 3_757 .
N7 Cu1 N8 85.93(19) . 3_757
N7 Cu1 N8 94.07(19) 3_757 3_757
N8 Cu1 N8 180.000(1) . 3_757
N7 Cu1 N1 92.65(18) . .
N7 Cu1 N1 87.35(18) 3_757 .
N8 Cu1 N1 91.95(18) . .
N8 Cu1 N1 88.05(18) 3_757 .
N4 Fe1 N3 83.3(2) . .
N4 Fe1 C2 93.1(2) . .
N3 Fe1 C2 92.5(2) . .
N4 Fe1 C1 92.0(2) . .
N3 Fe1 C1 92.0(2) . .
C2 Fe1 C1 173.6(2) . .
N4 Fe1 N5 165.5(2) . .
N3 Fe1 N5 82.2(2) . .
C2 Fe1 N5 88.3(2) . .
C1 Fe1 N5 87.7(2) . .
N4 Fe1 N6 81.8(2) . .
N3 Fe1 N6 165.1(2) . .
C2 Fe1 N6 88.1(2) . .
C1 Fe1 N6 88.9(2) . .
N5 Fe1 N6 112.7(2) . .
C7 Cl1 H7A 5.4 . .
C6 Cl1' H6 34.0 . .
C6 Cl1' H7A 71.5 . .
H6 Cl1' H7A 103.7 . .
H3B O3 H3A 113.6 . .
H4B O4 H4A 112.9 . .
C1 N1 Cu1 139.1(4) . .
C15 N3 C3 126.7(6) . .
C15 N3 Fe1 119.2(4) . .
C3 N3 Fe1 114.1(4) . .
C9 N4 C4 125.4(5) . .
C9 N4 Fe1 119.3(4) . .
C4 N4 Fe1 115.3(4) . .
C20 N5 C16 118.0(6) . .
C20 N5 Fe1 129.9(5) . .
C16 N5 Fe1 112.1(4) . .
C14 N6 C10 117.1(6) . .
C14 N6 Fe1 130.0(5) . .
C10 N6 Fe1 112.9(4) . .
C21 N7 C22 112.7(5) . .
C21 N7 Cu1 107.5(4) . .
C22 N7 Cu1 116.4(4) . .
C21 N7 H7 106.5 . .
C22 N7 H7 106.3 . .
Cu1 N7 H7 106.8 . .
C24 N8 C25 113.8(5) . .
C24 N8 Cu1 117.7(4) . .
C25 N8 Cu1 105.4(4) . .
C24 N8 H8 106.6 . .
C25 N8 H8 106.2 . .
Cu1 N8 H8 106.3 . .
N1 C1 Fe1 174.4(5) . .
N2 C2 Fe1 177.5(6) . .
C4 C3 N3 113.8(5) . .
C4 C3 C8 120.7(6) . .
N3 C3 C8 125.5(7) . .
C3 C4 N4 113.3(5) . .
C3 C4 C5 120.0(6) . .
N4 C4 C5 126.7(6) . .
C6 C5 C4 121.1(7) . .
C6 C5 H5 119.4 . .
C4 C5 H5 119.4 . .
C5 C6 C7 117.8(7) . .
C5 C6 Cl1' 156.8(8) . .
C7 C6 Cl1' 82.6(7) . .
C5 C6 H6 121.0 . .
C7 C6 H6 121.2 . .
Cl1' C6 H6 40.2 . .
C6 C7 C8 125.8(7) . .
C6 C7 Cl1 119.0(6) . .
C8 C7 Cl1 115.1(6) . .
C6 C7 H7A 116.7 . .
C8 C7 H7A 117.5 . .
Cl1 C7 H7A 4.9 . .
C7 C8 C3 114.5(7) . .
C7 C8 H8A 136(4) . .
C3 C8 H8A 108(4) . .
O2 C9 N4 127.4(7) . .
O2 C9 C10 121.8(6) . .
N4 C9 C10 110.8(6) . .
N6 C10 C11 122.7(6) . .
N6 C10 C9 115.0(6) . .
C11 C10 C9 122.2(6) . .
C12 C11 C10 119.1(7) . .
C12 C11 H11 120.5 . .
C10 C11 H11 120.5 . .
C11 C12 C13 119.3(7) . .
C11 C12 H12 120.4 . .
C13 C12 H12 120.4 . .
C12 C13 C14 119.8(7) . .
C12 C13 H13 120.1 . .
C14 C13 H13 120.1 . .
N6 C14 C13 121.9(7) . .
N6 C14 H14 119.0 . .
C13 C14 H14 119.0 . .
O1 C15 N3 127.7(7) . .
O1 C15 C16 121.4(6) . .
N3 C15 C16 110.9(6) . .
N5 C16 C17 122.8(7) . .
N5 C16 C15 115.5(6) . .
C17 C16 C15 121.6(7) . .
C18 C17 C16 118.3(8) . .
C18 C17 H17 120.8 . .
C16 C17 H17 120.8 . .
C17 C18 C19 119.3(7) . .
C17 C18 H18 120.3 . .
C19 C18 H18 120.3 . .
C18 C19 C20 118.9(7) . .
C18 C19 H19 120.5 . .
C20 C19 H19 120.5 . .
N5 C20 C19 122.6(7) . .
N5 C20 H20 118.7 . .
C19 C20 H20 118.7 . .
N7 C21 C25 107.6(5) . 3_757
N7 C21 H21A 110.2 . .
C25 C21 H21A 110.2 3_757 .
N7 C21 H21B 110.2 . .
C25 C21 H21B 110.2 3_757 .
H21A C21 H21B 108.5 . .
N7 C22 C23 112.1(5) . .
N7 C22 H22A 109.2 . .
C23 C22 H22A 109.2 . .
N7 C22 H22B 109.2 . .
C23 C22 H22B 109.2 . .
H22A C22 H22B 107.9 . .
C24 C23 C22 115.6(6) . .
C24 C23 H23A 108.4 . .
C22 C23 H23A 108.4 . .
C24 C23 H23B 108.4 . .
C22 C23 H23B 108.4 . .
H23A C23 H23B 107.4 . .
N8 C24 C23 113.7(6) . .
N8 C24 H24A 108.8 . .
C23 C24 H24A 108.8 . .
N8 C24 H24B 108.8 . .
C23 C24 H24B 108.8 . .
H24A C24 H24B 107.7 . .
N8 C25 C21 109.1(5) . 3_757
N8 C25 H25A 109.9 . .
C21 C25 H25A 109.9 3_757 .
N8 C25 H25B 109.9 . .
C21 C25 H25B 109.9 3_757 .
H25A C25 H25B 108.3 . .

loop_
_geom_bond_atom_site_label_1
_geom_bond_atom_site_label_2
_geom_bond_distance
_geom_bond_site_symmetry_2
Cu1 N7 2.018(4) .
Cu1 N7 2.018(4) 3_757
Cu1 N8 2.037(5) .
Cu1 N8 2.037(5) 3_757
Cu1 N1 2.515(5) .
Fe1 N4 1.890(5) .
Fe1 N3 1.897(5) .
Fe1 C2 1.968(7) .
Fe1 C1 1.969(7) .
Fe1 N5 2.008(5) .
Fe1 N6 2.011(5) .
Cl1 C7 1.769(7) .
Cl1 H7A 0.8463 .
Cl1' C6 1.602(13) .
Cl1' H6 1.0752 .
Cl1' H7A 1.7491 .
O1 C15 1.241(8) .
O2 C9 1.222(8) .
O3 H3B 0.8214 .
O3 H3A 0.8205 .
O4 H4B 0.8223 .
O4 H4A 0.8231 .
N1 C1 1.158(7) .
N2 C2 1.150(8) .
N3 C15 1.322(8) .
N3 C3 1.411(8) .
N4 C9 1.362(8) .
N4 C4 1.395(7) .
N5 C20 1.326(8) .
N5 C16 1.338(8) .
N6 C14 1.341(8) .
N6 C10 1.358(8) .
N7 C21 1.470(7) .
N7 C22 1.480(8) .
N7 H7 0.9100 .
N8 C24 1.457(8) .
N8 C25 1.480(7) .
N8 H8 0.9100 .
C3 C4 1.393(9) .
C3 C8 1.421(9) .
C4 C5 1.403(9) .
C5 C6 1.358(10) .
C5 H5 0.9300 .
C6 C7 1.359(10) .
C6 H6 0.9300 .
C7 C8 1.411(11) .
C7 H7A 0.9300 .
C8 H8A 0.98(7) .
C9 C10 1.495(9) .
C10 C11 1.386(9) .
C11 C12 1.358(11) .
C11 H11 0.9300 .
C12 C13 1.360(11) .
C12 H12 0.9300 .
C13 C14 1.394(10) .
C13 H13 0.9300 .
C14 H14 0.9300 .
C15 C16 1.521(10) .
C16 C17 1.393(9) .
C17 C18 1.367(11) .
C17 H17 0.9300 .
C18 C19 1.374(11) .
C18 H18 0.9300 .
C19 C20 1.387(10) .
C19 H19 0.9300 .
C20 H20 0.9300 .
C21 C25 1.508(9) 3_757
C21 H21A 0.9700 .
C21 H21B 0.9700 .
C22 C23 1.503(9) .
C22 H22A 0.9700 .
C22 H22B 0.9700 .
C23 C24 1.495(9) .
C23 H23A 0.9700 .
C23 H23B 0.9700 .
C24 H24A 0.9700 .
C24 H24B 0.9700 .
C25 C21 1.508(9) 3_757
C25 H25A 0.9700 .
C25 H25B 0.9700 .
